data_2236199
loop_
_publ_author_name
'Centore, Roberto'
'Piccialli, Vincenzo'

_publ_section_title
;
 2-Cyano-5-({4-[<i>N</i>-methyl-<i>N</i>-(2-hydroxyethyl)amino]
 phenyl}diazenyl)pyridine
;
_journal_coeditor_code FJ2599
_journal_issue 11
_journal_name_full 'Acta Crystallographica Section E'
_journal_page_first o3079
_journal_page_last o3080
_journal_paper_doi 10.1107/S1600536812041396
_journal_volume 68
_journal_year 2012
_chemical_formula_iupac 'C15 H15 N5 O'
_chemical_formula_moiety 'C15 H15 N5 O'
_chemical_formula_sum 'C15 H15 N5 O'
_chemical_formula_weight 281.32
_chemical_melting_point 439
_chemical_name_systematic
;
2-Cyano-5-({4-[<i>N</i>-methyl-<i>N</i>-(2-hydroxyethyl)amino]
phenyl}diazenyl)pyridine
;
_space_group_IT_number 14
_space_group_name_Hall '-P 2ybc'
_space_group_name_H-M_alt 'P 1 21/c 1'
_symmetry_cell_setting monoclinic
_symmetry_space_group_name_Hall '-P 2ybc'
_symmetry_space_group_name_H-M 'P 1 21/c 1'
_atom_sites_solution_hydrogens geom
_atom_sites_solution_primary direct
_atom_sites_solution_secondary difmap
_audit_creation_method SHELXL-97
_cell_angle_alpha 90.00
_cell_angle_beta 101.07(5)
_cell_angle_gamma 90.00
_cell_formula_units_Z 4
_cell_length_a 17.755(8)
_cell_length_b 7.240(4)
_cell_length_c 11.045(8)
_cell_measurement_reflns_used 76
_cell_measurement_temperature 293(2)
_cell_measurement_theta_max 23.147
_cell_measurement_theta_min 5.566
_cell_volume 1393.4(14)
_computing_cell_refinement '<i>CELLFITW</i> (Centore, 2004)'
_computing_data_collection 'COLLECT (Nonius, 1999)'
_computing_data_reduction
;
EvalCCD (Duisenberg <i>et al.</i>,  2003)
;
_computing_molecular_graphics
;
Ortep-3 for Windows (Farrugia, 2012) and
<i>Mercury</i> (Macrae <i>et al.</i>, 2006)
;
_computing_publication_material
;
WinGX (Farrugia, 2012)
;
_computing_structure_refinement 'SHELXL97 (Sheldrick, 2008)'
_computing_structure_solution 'SIR97 (Altomare <i>et al.</i>, 1999)'
_diffrn_ambient_temperature 293(2)
_diffrn_detector_area_resol_mean 9
_diffrn_measured_fraction_theta_full 0.974
_diffrn_measured_fraction_theta_max 0.974
_diffrn_measurement_device 'four-circle diffractometer'
_diffrn_measurement_device_type 'Bruker--Nonius KappaCCD'
_diffrn_measurement_method
;
CCD rotation images, thick slices
;
_diffrn_radiation_monochromator graphite
_diffrn_radiation_source 'fine-focus sealed tube'
_diffrn_radiation_type MoK\a
_diffrn_radiation_wavelength 0.71073
_diffrn_reflns_av_R_equivalents 0.0690
_diffrn_reflns_av_sigmaI/netI 0.0652
_diffrn_reflns_limit_h_max 21
_diffrn_reflns_limit_h_min -20
_diffrn_reflns_limit_k_max 8
_diffrn_reflns_limit_k_min -7
_diffrn_reflns_limit_l_max 11
_diffrn_reflns_limit_l_min -13
_diffrn_reflns_number 8528
_diffrn_reflns_theta_full 25.03
_diffrn_reflns_theta_max 25.03
_diffrn_reflns_theta_min 3.05
_exptl_absorpt_coefficient_mu 0.090
_exptl_absorpt_correction_T_max 0.9955
_exptl_absorpt_correction_T_min 0.9650
_exptl_absorpt_correction_type multi-scan
_exptl_absorpt_process_details
;
(SADABS; Bruker, 2001)
;
_exptl_crystal_colour red
_exptl_crystal_density_diffrn 1.341
_exptl_crystal_density_method 'not measured'
_exptl_crystal_description plate
_exptl_crystal_F_000 592
_exptl_crystal_size_max 0.40
_exptl_crystal_size_mid 0.10
_exptl_crystal_size_min 0.05
_refine_diff_density_max 0.144
_refine_diff_density_min -0.211
_refine_ls_extinction_method none
_refine_ls_goodness_of_fit_ref 1.018
_refine_ls_hydrogen_treatment constr
_refine_ls_matrix_type full
_refine_ls_number_parameters 191
_refine_ls_number_reflns 2403
_refine_ls_number_restraints 0
_refine_ls_restrained_S_all 1.018
_refine_ls_R_factor_all 0.1150
_refine_ls_R_factor_gt 0.0515
_refine_ls_shift/su_max 0.000
_refine_ls_shift/su_mean 0.000
_refine_ls_structure_factor_coef Fsqd
_refine_ls_weighting_details 'calc w=1/[\s^2^(Fo^2^)+(0.0646P)^2^+0.0464P] where P=(Fo^2^+2Fc^2^)/3'
_refine_ls_weighting_scheme calc
_refine_ls_wR_factor_gt 0.1131
_refine_ls_wR_factor_ref 0.1385
_reflns_number_gt 1336
_reflns_number_total 2403
_reflns_threshold_expression I>2sigma(I)
_cod_data_source_file fj2599.cif
_cod_data_source_block I
_cod_database_code 2236199
_cod_database_fobs_code 2236199

loop_
_symmetry_equiv_pos_as_xyz
'x, y, z'
'-x, y+1/2, -z+1/2'
'-x, -y, -z'
'x, -y-1/2, z-1/2'

loop_
_atom_site_type_symbol
_atom_site_label
_atom_site_fract_x
_atom_site_fract_y
_atom_site_fract_z
_atom_site_U_iso_or_equiv
_atom_site_adp_type
_atom_site_calc_flag
_atom_site_refinement_flags
_atom_site_occupancy
_atom_site_symmetry_multiplicity
C C1 0.39381(17) 0.5114(4) -0.0089(3) 0.0658(9) Uani d . 1 1
H H1A 0.4101 0.4652 -0.0821 0.079 Uiso calc R 1 1
H H1B 0.3398 0.5431 -0.0314 0.079 Uiso calc R 1 1
C C2 0.40363(16) 0.3604(3) 0.0877(3) 0.0539(7) Uani d . 1 1
H H2A 0.3763 0.2511 0.0523 0.065 Uiso calc R 1 1
H H2B 0.4576 0.3290 0.1102 0.065 Uiso calc R 1 1
C C3 0.43153(16) 0.4817(4) 0.3024(3) 0.0634(8) Uani d . 1 1
H H3A 0.4355 0.3973 0.3704 0.095 Uiso calc R 1 1
H H3B 0.4154 0.6004 0.3266 0.095 Uiso calc R 1 1
H H3C 0.4806 0.4931 0.2788 0.095 Uiso calc R 1 1
C C4 0.29960(14) 0.4002(3) 0.2038(2) 0.0389(6) Uani d . 1 1
C C5 0.27273(14) 0.4488(3) 0.3117(2) 0.0426(7) Uani d . 1 1
H H5 0.3073 0.4906 0.3803 0.051 Uiso calc R 1 1
C C6 0.19600(15) 0.4353(3) 0.3169(2) 0.0416(6) Uani d . 1 1
H H6 0.1799 0.4664 0.3895 0.050 Uiso calc R 1 1
C C7 0.14206(14) 0.3759(3) 0.2154(2) 0.0356(6) Uani d . 1 1
C C8 0.16750(14) 0.3312(3) 0.1079(2) 0.0412(6) Uani d . 1 1
H H8 0.1322 0.2941 0.0388 0.049 Uiso calc R 1 1
C C9 0.24378(14) 0.3407(3) 0.1019(2) 0.0423(7) Uani d . 1 1
H H9 0.2593 0.3072 0.0292 0.051 Uiso calc R 1 1
C C10 -0.03818(14) 0.3687(3) 0.3055(2) 0.0377(6) Uani d . 1 1
C C11 -0.09206(15) 0.4028(3) 0.2005(2) 0.0445(7) Uani d . 1 1
H H11 -0.0770 0.4255 0.1258 0.053 Uiso calc R 1 1
C C12 -0.16836(15) 0.4026(3) 0.2081(2) 0.0479(7) Uani d . 1 1
H H12 -0.2061 0.4250 0.1387 0.058 Uiso calc R 1 1
C C13 -0.18771(15) 0.3687(3) 0.3206(3) 0.0420(6) Uani d . 1 1
C C14 -0.06318(15) 0.3353(3) 0.4146(2) 0.0484(7) Uani d . 1 1
H H14 -0.0264 0.3124 0.4852 0.058 Uiso calc R 1 1
C C15 -0.26695(18) 0.3730(3) 0.3352(3) 0.0519(7) Uani d . 1 1
N N1 0.37562(12) 0.4124(3) 0.1987(2) 0.0459(6) Uani d . 1 1
N N2 0.06251(12) 0.3612(2) 0.21080(19) 0.0417(5) Uani d . 1 1
N N3 0.04319(12) 0.3723(3) 0.3147(2) 0.0455(6) Uani d . 1 1
N N4 -0.13639(13) 0.3339(3) 0.4246(2) 0.0493(6) Uani d . 1 1
N N5 -0.32935(16) 0.3783(3) 0.3473(3) 0.0743(8) Uani d . 1 1
O O1 0.43618(12) 0.6724(3) 0.0323(2) 0.0771(7) Uani d . 1 1
H H1O 0.4068 0.7588 0.0816 0.093 Uiso d R 1 1

loop_
_atom_site_aniso_label
_atom_site_aniso_U_11
_atom_site_aniso_U_22
_atom_site_aniso_U_33
_atom_site_aniso_U_12
_atom_site_aniso_U_13
_atom_site_aniso_U_23
C1 0.0473(19) 0.093(2) 0.063(2) 0.0003(17) 0.0247(16) 0.0034(17)
C2 0.0400(17) 0.0608(17) 0.067(2) 0.0028(13) 0.0272(15) -0.0057(14)
C3 0.0399(18) 0.086(2) 0.064(2) -0.0063(15) 0.0079(16) 0.0043(16)
C4 0.0361(17) 0.0363(14) 0.0476(17) 0.0008(11) 0.0161(13) 0.0059(11)
C5 0.0417(17) 0.0504(15) 0.0365(16) -0.0018(11) 0.0096(13) 0.0015(11)
C6 0.0458(18) 0.0425(14) 0.0411(16) 0.0033(11) 0.0202(14) 0.0034(11)
C7 0.0308(15) 0.0362(13) 0.0420(16) -0.0004(10) 0.0128(13) 0.0053(11)
C8 0.0390(17) 0.0465(15) 0.0391(16) -0.0018(11) 0.0102(13) -0.0007(11)
C9 0.0440(18) 0.0458(15) 0.0411(17) -0.0047(12) 0.0186(13) -0.0054(11)
C10 0.0328(16) 0.0368(14) 0.0464(17) -0.0024(10) 0.0152(13) -0.0026(11)
C11 0.0447(18) 0.0501(15) 0.0432(17) -0.0018(12) 0.0195(14) -0.0005(11)
C12 0.0415(19) 0.0572(17) 0.0463(18) 0.0016(12) 0.0113(14) 0.0006(12)
C13 0.0404(17) 0.0366(14) 0.0537(18) -0.0061(11) 0.0207(15) -0.0089(12)
C14 0.0409(19) 0.0608(17) 0.0449(18) -0.0036(13) 0.0117(14) 0.0022(12)
C15 0.049(2) 0.0473(16) 0.064(2) -0.0056(13) 0.0236(16) -0.0076(13)
N1 0.0332(14) 0.0546(13) 0.0525(15) 0.0002(10) 0.0153(11) -0.0010(10)
N2 0.0466(16) 0.0383(12) 0.0435(14) 0.0014(9) 0.0174(11) 0.0022(9)
N3 0.0462(16) 0.0468(12) 0.0469(14) -0.0011(10) 0.0180(11) 0.0027(10)
N4 0.0442(16) 0.0613(14) 0.0461(15) -0.0063(11) 0.0183(12) -0.0022(10)
N5 0.0514(19) 0.0733(17) 0.108(2) -0.0089(13) 0.0397(16) -0.0089(15)
O1 0.0668(16) 0.0722(14) 0.1043(18) -0.0004(11) 0.0466(13) 0.0101(12)

loop_
_atom_type_symbol
_atom_type_description
_atom_type_scat_dispersion_real
_atom_type_scat_dispersion_imag
_atom_type_scat_source
C C 0.0033 0.0016 'International Tables Vol C Tables 4.2.6.8 and 6.1.1.4'
H H 0.0000 0.0000 'International Tables Vol C Tables 4.2.6.8 and 6.1.1.4'
N N 0.0061 0.0033 'International Tables Vol C Tables 4.2.6.8 and 6.1.1.4'
O O 0.0106 0.0060 'International Tables Vol C Tables 4.2.6.8 and 6.1.1.4'

loop_
_geom_angle_atom_site_label_1
_geom_angle_atom_site_label_2
_geom_angle_atom_site_label_3
_geom_angle
_geom_angle_publ_flag
O1 C1 C2 112.8(2) no
O1 C1 H1A 109.0 no
C2 C1 H1A 109.0 no
O1 C1 H1B 109.0 no
C2 C1 H1B 109.0 no
H1A C1 H1B 107.8 no
N1 C2 C1 113.2(2) no
N1 C2 H2A 108.9 no
C1 C2 H2A 108.9 no
N1 C2 H2B 108.9 no
C1 C2 H2B 108.9 no
H2A C2 H2B 107.8 no
N1 C3 H3A 109.5 no
N1 C3 H3B 109.5 no
H3A C3 H3B 109.5 no
N1 C3 H3C 109.5 no
H3A C3 H3C 109.5 no
H3B C3 H3C 109.5 no
N1 C4 C5 121.1(2) no
N1 C4 C9 122.2(2) no
C5 C4 C9 116.6(2) no
C6 C5 C4 121.0(2) no
C6 C5 H5 119.5 no
C4 C5 H5 119.5 no
C5 C6 C7 121.3(2) no
C5 C6 H6 119.3 no
C7 C6 H6 119.3 no
C8 C7 C6 118.3(2) no
C8 C7 N2 116.1(2) no
C6 C7 N2 125.6(2) no
C9 C8 C7 121.1(2) no
C9 C8 H8 119.4 no
C7 C8 H8 119.4 no
C8 C9 C4 121.6(2) no
C8 C9 H9 119.2 no
C4 C9 H9 119.2 no
C11 C10 C14 118.5(2) no
C11 C10 N3 125.9(2) no
C14 C10 N3 115.5(2) no
C12 C11 C10 118.9(3) no
C12 C11 H11 120.6 no
C10 C11 H11 120.6 no
C13 C12 C11 118.5(3) no
C13 C12 H12 120.8 no
C11 C12 H12 120.8 no
N4 C13 C12 124.0(3) no
N4 C13 C15 115.0(2) no
C12 C13 C15 121.0(3) no
N4 C14 C10 123.9(3) no
N4 C14 H14 118.1 no
C10 C14 H14 118.1 no
N5 C15 C13 179.3(3) no
C4 N1 C3 121.4(2) no
C4 N1 C2 121.2(2) no
C3 N1 C2 117.4(2) no
N3 N2 C7 114.1(2) no
N2 N3 C10 112.4(2) no
C14 N4 C13 116.2(2) no
C1 O1 H1O 112.1 no

loop_
_geom_bond_atom_site_label_1
_geom_bond_atom_site_label_2
_geom_bond_distance
_geom_bond_publ_flag
C1 O1 1.414(3) no
C1 C2 1.514(4) no
C1 H1A 0.9700 no
C1 H1B 0.9700 no
C2 N1 1.458(3) no
C2 H2A 0.9700 no
C2 H2B 0.9700 no
C3 N1 1.454(3) no
C3 H3A 0.9600 no
C3 H3B 0.9600 no
C3 H3C 0.9600 no
C4 N1 1.365(3) no
C4 C5 1.410(3) no
C4 C9 1.416(3) no
C5 C6 1.378(3) no
C5 H5 0.9300 no
C6 C7 1.395(3) no
C6 H6 0.9300 no
C7 C8 1.387(3) no
C7 N2 1.408(3) no
C8 C9 1.370(3) no
C8 H8 0.9300 no
C9 H9 0.9300 no
C10 C11 1.376(4) no
C10 C14 1.383(3) no
C10 N3 1.429(3) no
C11 C12 1.373(3) no
C11 H11 0.9300 no
C12 C13 1.373(3) no
C12 H12 0.9300 no
C13 N4 1.346(3) no
C13 C15 1.447(4) no
C14 N4 1.325(3) no
C14 H14 0.9300 no
C15 N5 1.142(3) no
N2 N3 1.262(3) no
O1 H1O 1.0341 no

loop_
_geom_hbond_atom_site_label_D
_geom_hbond_atom_site_label_H
_geom_hbond_atom_site_label_A
_geom_hbond_site_symmetry_A
_geom_hbond_distance_DH
_geom_hbond_distance_HA
_geom_hbond_distance_DA
_geom_hbond_angle_DHA
_geom_hbond_publ_flag
O1 H1O N5 2_555 1.03 1.92 2.925(4) 165 yes
C6 H6 N4 3_566 0.93 2.74 3.637(4) 162 yes
C2 H2B O1 3_665 0.97 2.68 3.369(4) 129 yes

loop_
_geom_torsion_atom_site_label_1
_geom_torsion_atom_site_label_2
_geom_torsion_atom_site_label_3
_geom_torsion_atom_site_label_4
_geom_torsion
_geom_torsion_publ_flag
O1 C1 C2 N1 62.7(3) no
N1 C4 C5 C6 -179.6(2) no
C9 C4 C5 C6 1.1(3) no
C4 C5 C6 C7 -1.0(3) no
C5 C6 C7 C8 -0.3(3) no
C5 C6 C7 N2 -178.6(2) no
C6 C7 C8 C9 1.5(3) no
N2 C7 C8 C9 180.0(2) no
C7 C8 C9 C4 -1.4(3) no
N1 C4 C9 C8 -179.2(2) no
C5 C4 C9 C8 0.1(3) no
C14 C10 C11 C12 0.1(3) no
N3 C10 C11 C12 -176.9(2) no
C10 C11 C12 C13 0.1(3) no
C11 C12 C13 N4 -0.6(4) no
C11 C12 C13 C15 177.8(2) no
C11 C10 C14 N4 0.0(3) no
N3 C10 C14 N4 177.4(2) no
C5 C4 N1 C3 -2.1(3) no
C9 C4 N1 C3 177.2(2) no
C5 C4 N1 C2 179.4(2) no
C9 C4 N1 C2 -1.4(3) no
C1 C2 N1 C4 82.0(3) no
C1 C2 N1 C3 -96.6(3) no
C8 C7 N2 N3 168.65(18) no
C6 C7 N2 N3 -13.0(3) no
C7 N2 N3 C10 176.23(17) no
C11 C10 N3 N2 -18.0(3) no
C14 C10 N3 N2 164.91(19) no
C10 C14 N4 C13 -0.4(3) no
C12 C13 N4 C14 0.7(3) no
C15 C13 N4 C14 -177.8(2) no

loop_
_cod_related_entry_id
_cod_related_entry_database
_cod_related_entry_code
1 ChemSpider 30658056
